data_7239042
loop_
_publ_author_name
'Wang, Xuan'
'Xing, Yong Heng'
'Bai, Feng Ying'
'Wang, Xin Yu'
'Guan, Qing Lin'
'Hou, Ya Nan'
'Zhang, Rui'
'Shi, Zhan'

_publ_section_title
;
 Synthesis, structure, and surface photovoltage properties of a series of
 novel d7--d10 metal complexes with pincer N-heterocycle ligands
;
_journal_issue 36
_journal_name_full 'RSC Advances'
_journal_page_first 16021
_journal_paper_doi 10.1039/c3ra41459k
_journal_volume 3
_journal_year 2013
_chemical_formula_sum 'C19 H24 Co N10 S2'
_chemical_formula_weight 515.55
_space_group_IT_number 2
_space_group_name_Hall '-P 1'
_space_group_name_H-M_alt 'P -1'
_symmetry_cell_setting triclinic
_symmetry_space_group_name_H-M 'P -1'
_atom_sites_solution_hydrogens geom
_atom_sites_solution_primary direct
_atom_sites_solution_secondary difmap
_audit_creation_method SHELXL-97
_cell_angle_alpha 85.868(4)
_cell_angle_beta 75.758(4)
_cell_angle_gamma 86.508(4)
_cell_formula_units_Z 2
_cell_length_a 7.7012(17)
_cell_length_b 11.514(3)
_cell_length_c 14.198(3)
_cell_measurement_reflns_used 1798
_cell_measurement_temperature 296(2)
_cell_measurement_theta_max 25.14
_cell_measurement_theta_min 2.24
_cell_volume 1215.9(5)
_computing_cell_refinement 'Bruker SMART'
_computing_data_collection 'Bruker SMART'
_computing_data_reduction 'Bruker SAINT'
_computing_molecular_graphics 'Bruker SHELXTL'
_computing_publication_material 'Bruker SHELXTL'
_computing_structure_refinement 'SHELXL-97 (Sheldrick, 1997)'
_computing_structure_solution 'SHELXS-97 (Sheldrick, 1990)'
_diffrn_ambient_temperature 296(2)
_diffrn_measured_fraction_theta_full 0.988
_diffrn_measured_fraction_theta_max 0.988
_diffrn_measurement_device_type 'Bruker AXS SMART APEX II CCD'
_diffrn_measurement_method '\w scans'
_diffrn_radiation_monochromator graphite
_diffrn_radiation_source 'fine-focus sealed tube'
_diffrn_radiation_type MoK\a
_diffrn_radiation_wavelength 0.71073
_diffrn_reflns_av_R_equivalents 0.0227
_diffrn_reflns_av_sigmaI/netI 0.0499
_diffrn_reflns_limit_h_max 5
_diffrn_reflns_limit_h_min -9
_diffrn_reflns_limit_k_max 13
_diffrn_reflns_limit_k_min -13
_diffrn_reflns_limit_l_max 16
_diffrn_reflns_limit_l_min -16
_diffrn_reflns_number 6049
_diffrn_reflns_theta_full 25.00
_diffrn_reflns_theta_max 25.00
_diffrn_reflns_theta_min 1.78
_exptl_absorpt_coefficient_mu 0.905
_exptl_absorpt_correction_T_max 0.983
_exptl_absorpt_correction_T_min 0.737
_exptl_absorpt_correction_type multi-scan
_exptl_absorpt_process_details sadabs
_exptl_crystal_colour blue
_exptl_crystal_density_diffrn 1.408
_exptl_crystal_density_method 'not measured'
_exptl_crystal_description deepred
_exptl_crystal_F_000 534
_exptl_crystal_size_max 0.30
_exptl_crystal_size_mid 0.25
_exptl_crystal_size_min 0.15
_refine_diff_density_max 0.845
_refine_diff_density_min -0.337
_refine_diff_density_rms 0.077
_refine_ls_extinction_method none
_refine_ls_goodness_of_fit_ref 1.042
_refine_ls_hydrogen_treatment constr
_refine_ls_matrix_type full
_refine_ls_number_parameters 293
_refine_ls_number_reflns 4222
_refine_ls_number_restraints 0
_refine_ls_restrained_S_all 1.042
_refine_ls_R_factor_all 0.0790
_refine_ls_R_factor_gt 0.0554
_refine_ls_shift/su_max 0.000
_refine_ls_shift/su_mean 0.000
_refine_ls_structure_factor_coef Fsqd
_refine_ls_weighting_details 'calc w=1/[\s^2^(Fo^2^)+(0.0950P)^2^+0.0000P] where P=(Fo^2^+2Fc^2^)/3'
_refine_ls_weighting_scheme calc
_refine_ls_wR_factor_gt 0.1493
_refine_ls_wR_factor_ref 0.1591
_reflns_number_gt 3095
_reflns_number_total 4222
_reflns_threshold_expression >2sigma(I)
_cod_data_source_file c3ra41459k.txt
_cod_data_source_block 2
_cod_depositor_comments
;
The following automatic conversions were performed:

data item '_symmetry_cell_setting' value 'Triclinic' was changed to
'triclinic' in accordance with the
/home/saulius/struct/COD-crude-data/automatic-downloads/DataCite-retrospective/RSC/depositions/lib/dictionaries/cif_core.dic
dictionary named 'cif_core.dic' version 2.4.2 last updated on
2011-04-26.

Automatic conversion script
Id: cif_fix_values 6909 2019-04-08 15:41:33Z antanas 
;
_cod_original_sg_symbol_H-M p_-1
_cod_database_code 7239042

loop_
_symmetry_equiv_pos_as_xyz
'x, y, z'
'-x, -y, -z'

loop_
_atom_site_label
_atom_site_type_symbol
_atom_site_fract_x
_atom_site_fract_y
_atom_site_fract_z
_atom_site_U_iso_or_equiv
_atom_site_adp_type
_atom_site_occupancy
_atom_site_symmetry_multiplicity
_atom_site_calc_flag
_atom_site_refinement_flags
Co Co 0.74063(7) 0.48082(5) 0.23663(4) 0.0452(2) Uani 1 1 d .
C1 C 0.9567(6) 0.3058(4) 0.0912(3) 0.0510(10) Uani 1 1 d .
C2 C 0.5255(5) 0.3455(4) 0.4215(3) 0.0493(10) Uani 1 1 d .
C3 C 0.4000(6) 0.5124(4) 0.1311(3) 0.0513(11) Uani 1 1 d .
C4 C 0.3072(6) 0.6096(5) 0.0968(3) 0.0618(13) Uani 1 1 d .
H4A H 0.2114 0.6067 0.0681 0.074 Uiso 1 1 calc R
C5 C 0.3819(6) 0.7080(4) 0.1130(3) 0.0551(11) Uani 1 1 d .
C6 C 0.3720(7) 0.3874(4) 0.1300(4) 0.0684(14) Uani 1 1 d .
H6A H 0.4654 0.3429 0.1521 0.103 Uiso 1 1 calc R
H6B H 0.3745 0.3685 0.0649 0.103 Uiso 1 1 calc R
H6C H 0.2578 0.3692 0.1723 0.103 Uiso 1 1 calc R
C7 C 0.3452(7) 0.8311(5) 0.0859(4) 0.0734(14) Uani 1 1 d .
H7A H 0.2428 0.8376 0.0583 0.110 Uiso 1 1 calc R
H7B H 0.4475 0.8605 0.0390 0.110 Uiso 1 1 calc R
H7C H 0.3213 0.8755 0.1428 0.110 Uiso 1 1 calc R
C8 C 1.0641(6) 0.4639(4) 0.3544(3) 0.0486(10) Uani 1 1 d .
C9 C 1.1624(6) 0.5471(4) 0.3867(3) 0.0524(11) Uani 1 1 d .
H9A H 1.2482 0.5313 0.4224 0.063 Uiso 1 1 calc R
C10 C 1.1076(5) 0.6529(4) 0.3556(3) 0.0445(9) Uani 1 1 d .
C11 C 1.0676(7) 0.3352(4) 0.3716(4) 0.0622(12) Uani 1 1 d .
H11A H 1.0562 0.3001 0.3142 0.093 Uiso 1 1 calc R
H11B H 0.9699 0.3137 0.4252 0.093 Uiso 1 1 calc R
H11C H 1.1790 0.3087 0.3864 0.093 Uiso 1 1 calc R
C12 C 1.1646(6) 0.7714(4) 0.3708(4) 0.0602(12) Uani 1 1 d .
H12A H 1.2569 0.7630 0.4058 0.090 Uiso 1 1 calc R
H12B H 1.0635 0.8152 0.4074 0.090 Uiso 1 1 calc R
H12C H 1.2098 0.8117 0.3087 0.090 Uiso 1 1 calc R
C13 C 0.8671(5) 0.7102(3) 0.2660(3) 0.0374(8) Uani 1 1 d .
C14 C 0.6372(5) 0.7272(3) 0.1944(3) 0.0401(9) Uani 1 1 d .
C15 C 0.7469(5) 0.8862(3) 0.2351(3) 0.0461(10) Uani 1 1 d .
C16 C 0.8656(8) 1.0543(4) 0.2866(5) 0.0792(16) Uani 1 1 d .
H16A H 0.8752 1.1357 0.2638 0.095 Uiso 1 1 calc R
H16B H 0.9836 1.0162 0.2664 0.095 Uiso 1 1 calc R
C17 C 0.8065(9) 1.0463(5) 0.3966(5) 0.0960(19) Uani 1 1 d .
H17A H 0.8912 1.0832 0.4228 0.144 Uiso 1 1 calc R
H17B H 0.8003 0.9658 0.4197 0.144 Uiso 1 1 calc R
H17C H 0.6904 1.0847 0.4171 0.144 Uiso 1 1 calc R
C18 C 0.6060(8) 1.0748(4) 0.2046(5) 0.0827(17) Uani 1 1 d .
H18A H 0.5896 1.0443 0.1456 0.099 Uiso 1 1 calc R
H18B H 0.6492 1.1529 0.1884 0.099 Uiso 1 1 calc R
C19 C 0.4282(8) 1.0805(5) 0.2785(6) 0.104(2) Uani 1 1 d .
H19A H 0.3442 1.1296 0.2523 0.156 Uiso 1 1 calc R
H19B H 0.4435 1.1119 0.3367 0.156 Uiso 1 1 calc R
H19C H 0.3837 1.0036 0.2937 0.156 Uiso 1 1 calc R
S1 S 1.06965(19) 0.20502(14) 0.02499(11) 0.0821(5) Uani 1 1 d .
S2 S 0.41835(19) 0.28245(15) 0.52176(10) 0.0819(5) Uani 1 1 d .
N4 N 0.8763(5) 0.3751(3) 0.1395(3) 0.0605(10) Uani 1 1 d .
N5 N 0.6010(5) 0.3886(3) 0.3477(3) 0.0624(10) Uani 1 1 d .
N3 N 0.5290(4) 0.5477(3) 0.1677(2) 0.0470(8) Uani 1 1 d .
N1 N 0.7527(4) 0.6551(3) 0.2289(2) 0.0393(7) Uani 1 1 d .
N2 N 0.9541(4) 0.5168(3) 0.3064(2) 0.0421(8) Uani 1 1 d .
N6 N 0.9806(4) 0.6339(3) 0.3063(2) 0.0381(7) Uani 1 1 d .
N7 N 0.5185(4) 0.6679(3) 0.1573(2) 0.0455(8) Uani 1 1 d .
N8 N 0.6244(4) 0.8398(3) 0.1967(2) 0.0453(8) Uani 1 1 d .
N9 N 0.8760(4) 0.8224(3) 0.2699(2) 0.0423(8) Uani 1 1 d .
N10 N 0.7415(5) 1.0004(3) 0.2408(3) 0.0578(10) Uani 1 1 d .

loop_
_atom_site_aniso_label
_atom_site_aniso_U_11
_atom_site_aniso_U_22
_atom_site_aniso_U_33
_atom_site_aniso_U_23
_atom_site_aniso_U_13
_atom_site_aniso_U_12
Co 0.0464(4) 0.0388(3) 0.0481(4) -0.0060(2) -0.0059(2) -0.0027(2)
C1 0.048(2) 0.069(3) 0.041(2) -0.013(2) -0.0150(19) -0.008(2)
C2 0.043(2) 0.052(3) 0.056(3) -0.003(2) -0.017(2) 0.0029(19)
C3 0.040(2) 0.075(3) 0.039(2) -0.008(2) -0.0050(18) -0.016(2)
C4 0.047(3) 0.092(4) 0.050(3) -0.010(2) -0.017(2) -0.011(2)
C5 0.047(2) 0.080(3) 0.038(2) -0.004(2) -0.0124(19) 0.006(2)
C6 0.065(3) 0.080(4) 0.060(3) -0.014(2) -0.007(2) -0.026(3)
C7 0.076(3) 0.083(4) 0.068(3) 0.012(3) -0.036(3) 0.003(3)
C8 0.051(2) 0.049(2) 0.044(2) -0.0057(18) -0.0087(19) 0.0101(19)
C9 0.050(3) 0.054(3) 0.056(3) -0.007(2) -0.021(2) 0.010(2)
C10 0.038(2) 0.054(3) 0.043(2) -0.0067(18) -0.0124(18) -0.0008(18)
C11 0.073(3) 0.050(3) 0.063(3) -0.004(2) -0.019(2) 0.010(2)
C12 0.061(3) 0.061(3) 0.067(3) -0.006(2) -0.029(2) -0.010(2)
C13 0.037(2) 0.036(2) 0.037(2) -0.0005(15) -0.0058(16) -0.0050(15)
C14 0.038(2) 0.046(2) 0.036(2) -0.0022(16) -0.0074(16) -0.0032(17)
C15 0.049(2) 0.043(2) 0.042(2) 0.0036(17) -0.0047(19) -0.0011(18)
C16 0.097(4) 0.037(3) 0.111(5) 0.005(3) -0.040(4) -0.013(3)
C17 0.130(6) 0.071(4) 0.096(5) -0.023(3) -0.044(4) 0.008(4)
C18 0.089(4) 0.037(3) 0.128(5) 0.010(3) -0.041(4) -0.001(2)
C19 0.082(4) 0.068(4) 0.167(7) -0.035(4) -0.034(4) 0.015(3)
S1 0.0705(9) 0.0951(11) 0.0799(10) -0.0452(8) -0.0086(7) 0.0107(7)
S2 0.0675(9) 0.1174(13) 0.0528(7) 0.0186(7) -0.0067(6) -0.0015(8)
N4 0.058(2) 0.063(2) 0.063(2) -0.022(2) -0.0147(19) 0.0027(18)
N5 0.054(2) 0.062(3) 0.068(3) 0.003(2) -0.010(2) -0.0065(18)
N3 0.044(2) 0.050(2) 0.048(2) -0.0070(15) -0.0096(16) -0.0067(15)
N1 0.0417(18) 0.0394(17) 0.0384(17) -0.0031(13) -0.0136(14) 0.0013(14)
N2 0.0461(19) 0.0368(18) 0.0420(18) -0.0035(13) -0.0091(15) 0.0037(14)
N6 0.0360(17) 0.0379(18) 0.0415(17) -0.0054(13) -0.0106(14) -0.0022(13)
N7 0.0403(19) 0.051(2) 0.0449(19) -0.0052(15) -0.0108(15) 0.0026(15)
N8 0.0465(19) 0.043(2) 0.0467(19) -0.0012(14) -0.0130(15) 0.0008(15)
N9 0.0455(19) 0.0391(19) 0.0428(18) -0.0014(14) -0.0129(15) 0.0002(14)
N10 0.067(3) 0.035(2) 0.073(3) 0.0025(17) -0.023(2) -0.0012(17)

loop_
_atom_type_symbol
_atom_type_description
_atom_type_scat_dispersion_real
_atom_type_scat_dispersion_imag
_atom_type_scat_source
C C 0.0033 0.0016 'International Tables Vol C Tables 4.2.6.8 and 6.1.1.4'
Co Co 0.3494 0.9721 'International Tables Vol C Tables 4.2.6.8 and 6.1.1.4'
N N 0.0061 0.0033 'International Tables Vol C Tables 4.2.6.8 and 6.1.1.4'
S S 0.1246 0.1234 'International Tables Vol C Tables 4.2.6.8 and 6.1.1.4'
H H 0.0000 0.0000 'International Tables Vol C Tables 4.2.6.8 and 6.1.1.4'

loop_
_geom_angle_atom_site_label_1
_geom_angle_atom_site_label_2
_geom_angle_atom_site_label_3
_geom_angle
N5 Co N4 109.08(17)
N5 Co N1 124.71(15)
N4 Co N1 126.10(15)
N5 Co N3 100.34(14)
N4 Co N3 100.93(14)
N1 Co N3 74.31(12)
N5 Co N2 95.79(15)
N4 Co N2 99.10(14)
N1 Co N2 74.21(12)
N3 Co N2 148.46(12)
N4 C1 S1 178.6(5)
N5 C2 S2 178.0(4)
N3 C3 C4 110.1(4)
N3 C3 C6 120.4(4)
C4 C3 C6 129.6(4)
C5 C4 C3 108.3(4)
C5 C4 H4A 125.8
C3 C4 H4A 125.8
C4 C5 N7 104.5(4)
C4 C5 C7 130.8(5)
N7 C5 C7 124.6(4)
C3 C6 H6A 109.5
C3 C6 H6B 109.5
H6A C6 H6B 109.5
C3 C6 H6C 109.5
H6A C6 H6C 109.5
H6B C6 H6C 109.5
C5 C7 H7A 109.5
C5 C7 H7B 109.5
H7A C7 H7B 109.5
C5 C7 H7C 109.5
H7A C7 H7C 109.5
H7B C7 H7C 109.5
N2 C8 C9 110.1(4)
N2 C8 C11 120.5(4)
C9 C8 C11 129.3(4)
C10 C9 C8 107.0(4)
C10 C9 H9A 126.5
C8 C9 H9A 126.5
C9 C10 N6 106.1(4)
C9 C10 C12 129.5(4)
N6 C10 C12 124.4(4)
C8 C11 H11A 109.5
C8 C11 H11B 109.5
H11A C11 H11B 109.5
C8 C11 H11C 109.5
H11A C11 H11C 109.5
H11B C11 H11C 109.5
C10 C12 H12A 109.5
C10 C12 H12B 109.5
H12A C12 H12B 109.5
C10 C12 H12C 109.5
H12A C12 H12C 109.5
H12B C12 H12C 109.5
N9 C13 N1 127.0(3)
N9 C13 N6 119.9(3)
N1 C13 N6 113.0(3)
N8 C14 N1 126.6(3)
N8 C14 N7 120.8(3)
N1 C14 N7 112.5(3)
N10 C15 N8 118.3(4)
N10 C15 N9 117.3(4)
N8 C15 N9 124.4(4)
N10 C16 C17 112.7(5)
N10 C16 H16A 109.0
C17 C16 H16A 109.0
N10 C16 H16B 109.0
C17 C16 H16B 109.0
H16A C16 H16B 107.8
C16 C17 H17A 109.5
C16 C17 H17B 109.5
H17A C17 H17B 109.5
C16 C17 H17C 109.5
H17A C17 H17C 109.5
H17B C17 H17C 109.5
N10 C18 C19 112.1(5)
N10 C18 H18A 109.2
C19 C18 H18A 109.2
N10 C18 H18B 109.2
C19 C18 H18B 109.2
H18A C18 H18B 107.9
C18 C19 H19A 109.5
C18 C19 H19B 109.5
H19A C19 H19B 109.5
C18 C19 H19C 109.5
H19A C19 H19C 109.5
H19B C19 H19C 109.5
C1 N4 Co 172.7(4)
C2 N5 Co 170.2(4)
C3 N3 N7 105.5(3)
C3 N3 Co 141.5(3)
N7 N3 Co 113.0(2)
C14 N1 C13 113.6(3)
C14 N1 Co 123.2(3)
C13 N1 Co 123.0(3)
C8 N2 N6 105.7(3)
C8 N2 Co 141.2(3)
N6 N2 Co 113.0(2)
C10 N6 N2 111.1(3)
C10 N6 C13 131.9(3)
N2 N6 C13 116.7(3)
N3 N7 C5 111.7(3)
N3 N7 C14 116.9(3)
C5 N7 C14 131.5(4)
C14 N8 C15 114.8(3)
C13 N9 C15 113.6(3)
C15 N10 C16 120.4(4)
C15 N10 C18 120.3(4)
C16 N10 C18 119.3(4)

loop_
_geom_bond_atom_site_label_1
_geom_bond_atom_site_label_2
_geom_bond_distance
Co N5 1.958(4)
Co N4 1.963(4)
Co N1 2.008(3)
Co N3 2.175(4)
Co N2 2.191(3)
C1 N4 1.140(5)
C1 S1 1.619(5)
C2 N5 1.159(5)
C2 S2 1.606(5)
C3 N3 1.325(5)
C3 C4 1.412(7)
C3 C6 1.470(6)
C4 C5 1.361(7)
C4 H4A 0.9300
C5 N7 1.393(5)
C5 C7 1.470(7)
C6 H6A 0.9600
C6 H6B 0.9600
C6 H6C 0.9600
C7 H7A 0.9600
C7 H7B 0.9600
C7 H7C 0.9600
C8 N2 1.310(5)
C8 C9 1.421(6)
C8 C11 1.484(6)
C9 C10 1.345(6)
C9 H9A 0.9300
C10 N6 1.371(5)
C10 C12 1.504(6)
C11 H11A 0.9600
C11 H11B 0.9600
C11 H11C 0.9600
C12 H12A 0.9600
C12 H12B 0.9600
C12 H12C 0.9600
C13 N9 1.304(5)
C13 N1 1.342(5)
C13 N6 1.394(5)
C14 N8 1.296(5)
C14 N1 1.337(5)
C14 N7 1.394(5)
C15 N10 1.321(5)
C15 N8 1.353(5)
C15 N9 1.368(5)
C16 N10 1.468(6)
C16 C17 1.514(8)
C16 H16A 0.9700
C16 H16B 0.9700
C17 H17A 0.9600
C17 H17B 0.9600
C17 H17C 0.9600
C18 N10 1.476(6)
C18 C19 1.508(8)
C18 H18A 0.9700
C18 H18B 0.9700
C19 H19A 0.9600
C19 H19B 0.9600
C19 H19C 0.9600
N3 N7 1.381(5)
N2 N6 1.376(4)
